data_4122513
loop_
_publ_author_name
'Zhao, Xiang'
'Wong, Matthew'
'Mao, Chengyu'
'Trieu, Thuong Xinh'
'Zhang, Jian'
'Feng, Pingyun'
'Bu, Xianhui'

_publ_section_title
;
 Size-selective crystallization of homochiral camphorate metal-organic
 frameworks for lanthanide separation.
;
_journal_issue 36
_journal_name_full 'Journal of the American Chemical Society'
_journal_page_first 12572
_journal_page_last 12575
_journal_paper_doi 10.1021/ja5067306
_journal_volume 136
_journal_year 2014
_chemical_absolute_configuration rm
_chemical_formula_moiety 'C12 H18 Nd O7'
_chemical_formula_sum 'C12 H18 Nd O7'
_chemical_formula_weight 418.50
_chemical_name_systematic
; 
 ? 
;
_space_group_IT_number 170
_symmetry_cell_setting hexagonal
_symmetry_space_group_name_Hall 'P 65'
_symmetry_space_group_name_H-M 'P 65'
_atom_sites_solution_hydrogens geom
_atom_sites_solution_primary direct
_atom_sites_solution_secondary difmap
_audit_creation_method SHELXL-97
_cell_angle_alpha 90.00
_cell_angle_beta 90.00
_cell_angle_gamma 120.00
_cell_formula_units_Z 6
_cell_length_a 10.982
_cell_length_b 10.982
_cell_length_c 21.3443(3)
_cell_measurement_temperature 173(2)
_cell_volume 2229.34(3)
_computing_structure_refinement 'SHELXL-97 (Sheldrick, 1997)'
_computing_structure_solution 'SHELXS-97 (Sheldrick, 1990)'
_diffrn_ambient_temperature 173(2)
_diffrn_measured_fraction_theta_full 1.000
_diffrn_measured_fraction_theta_max 1.000
_diffrn_radiation_monochromator graphite
_diffrn_radiation_source 'fine-focus sealed tube'
_diffrn_radiation_type MoK\a
_diffrn_radiation_wavelength 0.71073
_diffrn_reflns_av_R_equivalents 0.0392
_diffrn_reflns_av_sigmaI/netI 0.0436
_diffrn_reflns_limit_h_max 13
_diffrn_reflns_limit_h_min -10
_diffrn_reflns_limit_k_max 14
_diffrn_reflns_limit_k_min -11
_diffrn_reflns_limit_l_max 28
_diffrn_reflns_limit_l_min -26
_diffrn_reflns_number 14070
_diffrn_reflns_theta_full 27.84
_diffrn_reflns_theta_max 27.84
_diffrn_reflns_theta_min 2.14
_exptl_absorpt_coefficient_mu 3.519
_exptl_absorpt_correction_T_max 0.7456
_exptl_absorpt_correction_T_min 0.6306
_exptl_absorpt_correction_type multi-scan
_exptl_absorpt_process_details 'SADABS 2012/1'
_exptl_crystal_colour yellow
_exptl_crystal_density_diffrn 1.870
_exptl_crystal_density_method 'not measured'
_exptl_crystal_description prism
_exptl_crystal_F_000 1236
_exptl_crystal_size_max 0.054
_exptl_crystal_size_mid 0.051
_exptl_crystal_size_min 0.047
_refine_diff_density_max 0.679
_refine_diff_density_min -0.632
_refine_diff_density_rms 0.108
_refine_ls_abs_structure_details 'Flack H D (1983), Acta Cryst. A39, 876-881'
_refine_ls_abs_structure_Flack 0.01(2)
_refine_ls_extinction_method none
_refine_ls_goodness_of_fit_ref 0.953
_refine_ls_hydrogen_treatment constr
_refine_ls_matrix_type full
_refine_ls_number_parameters 181
_refine_ls_number_reflns 3523
_refine_ls_number_restraints 1
_refine_ls_restrained_S_all 0.953
_refine_ls_R_factor_all 0.0387
_refine_ls_R_factor_gt 0.0317
_refine_ls_shift/su_max 0.001
_refine_ls_shift/su_mean 0.000
_refine_ls_structure_factor_coef Fsqd
_refine_ls_weighting_details 'calc w=1/[\s^2^(Fo^2^)+(0.0402P)^2^+1.6920P] where P=(Fo^2^+2Fc^2^)/3'
_refine_ls_weighting_scheme calc
_refine_ls_wR_factor_gt 0.0684
_refine_ls_wR_factor_ref 0.0717
_reflns_number_gt 3145
_reflns_number_total 3523
_reflns_threshold_expression >2sigma(I)
_cod_data_source_file ja5067306_si_002.cif
_cod_data_source_block CPM-25-Nd
_cod_depositor_comments
;
The following automatic conversions were performed:

'_symmetry_cell_setting' value 'Hexagonal' changed to 'hexagonal'
according to
/home/saulius/struct/COD-crude-data--automatic-downloads/rss-feeds/ACS/lib/dictionaries/cif_core.dic
dictionary named 'cif_core.dic' version 2.4.2 from 2011-04-26.

Automatic conversion script
Id: cif_fix_values 2281 2013-09-26 08:29:07Z andrius 

 Adding full bibliography for 4122510--4122534.cif.
;
_cod_original_cell_volume 2229.34(4)
_cod_database_code 4122513

loop_
_symmetry_equiv_pos_as_xyz
'x, y, z'
'-y, x-y, z+2/3'
'-x+y, -x, z+1/3'
'-x, -y, z+1/2'
'y, -x+y, z+1/6'
'x-y, x, z+5/6'

loop_
_atom_site_label
_atom_site_type_symbol
_atom_site_fract_x
_atom_site_fract_y
_atom_site_fract_z
_atom_site_U_iso_or_equiv
_atom_site_adp_type
_atom_site_occupancy
_atom_site_symmetry_multiplicity
_atom_site_calc_flag
_atom_site_refinement_flags
Nd1 Nd 0.96715(3) 0.77482(3) 0.49960(2) 0.02472(8) Uani 1 1 d .
O2 O 1.1570(5) 1.0241(5) 0.5370(2) 0.0486(13) Uani 1 1 d .
O4 O 0.7395(5) 0.7422(6) 0.4831(2) 0.0503(13) Uani 1 1 d .
O7 O 1.0992(6) 0.7607(6) 0.5974(2) 0.0539(14) Uani 1 1 d .
H7A H 1.0777 0.7911 0.6280 0.081 Uiso 1 1 calc R
C3 C 0.6325(7) 0.7059(7) 0.5166(2) 0.0330(13) Uani 1 1 d .
C1 C 1.0785(6) 1.0362(7) 0.5760(3) 0.0344(14) Uani 1 1 d .
C4 C 0.4905(6) 0.6405(6) 0.4838(3) 0.0315(13) Uani 1 1 d .
H4A H 0.4931 0.5795 0.4510 0.038 Uiso 1 1 calc R
C8 C 0.4674(7) 0.7501(8) 0.4503(3) 0.0464(17) Uani 1 1 d .
C10 C 0.5110(10) 0.8776(9) 0.4928(7) 0.096(4) Uani 1 1 d .
H10A H 0.6114 0.9276 0.4978 0.144 Uiso 1 1 calc R
H10B H 0.4672 0.8464 0.5331 0.144 Uiso 1 1 calc R
H10C H 0.4818 0.9386 0.4744 0.144 Uiso 1 1 calc R
C6 C 0.2538(8) 0.5872(10) 0.5027(5) 0.078(3) Uani 1 1 d .
H6A H 0.1643 0.5023 0.4959 0.094 Uiso 1 1 calc R
H6B H 0.2413 0.6429 0.5346 0.094 Uiso 1 1 calc R
C5 C 0.3678(8) 0.5480(10) 0.5248(4) 0.069(3) Uani 1 1 d .
H5A H 0.3906 0.5696 0.5688 0.083 Uiso 1 1 calc R
H5B H 0.3360 0.4494 0.5176 0.083 Uiso 1 1 calc R
C2 C 1.1289(9) 1.1692(7) 0.6126(4) 0.056(2) Uani 1 1 d .
H2A H 1.2020 1.1807 0.6409 0.084 Uiso 1 1 calc R
H2B H 1.0521 1.1646 0.6361 0.084 Uiso 1 1 calc R
H2C H 1.1651 1.2477 0.5844 0.084 Uiso 1 1 calc R
C9 C 0.5497(11) 0.8019(15) 0.3892(4) 0.104(5) Uani 1 1 d .
H9A H 0.6486 0.8503 0.3981 0.155 Uiso 1 1 calc R
H9B H 0.5257 0.8650 0.3687 0.155 Uiso 1 1 calc R
H9C H 0.5265 0.7232 0.3623 0.155 Uiso 1 1 calc R
C7 C 0.3039(6) 0.6699(7) 0.4426(3) 0.0358(14) Uani 1 1 d .
C12 C 0.2505(7) 0.7684(8) 0.4274(3) 0.0483(18) Uani 1 1 d .
C11 C 0.2628(12) 0.5644(10) 0.3878(4) 0.077(3) Uani 1 1 d .
H11A H 0.1625 0.5144 0.3829 0.116 Uiso 1 1 calc R
H11B H 0.2942 0.4988 0.3967 0.116 Uiso 1 1 calc R
H11C H 0.3061 0.6144 0.3499 0.116 Uiso 1 1 calc R
O6 O 0.2755(7) 0.8239(7) 0.3759(3) 0.0714(19) Uani 1 1 d .
O5 O 0.1823(6) 0.7950(7) 0.4686(3) 0.079(2) Uani 1 1 d .
O1 O 0.9532(5) 0.9345(4) 0.5838(2) 0.0347(10) Uani 1 1 d .
O3 O 0.6373(5) 0.7233(6) 0.5744(2) 0.0511(13) Uani 1 1 d .

loop_
_atom_site_aniso_label
_atom_site_aniso_U_11
_atom_site_aniso_U_22
_atom_site_aniso_U_33
_atom_site_aniso_U_23
_atom_site_aniso_U_13
_atom_site_aniso_U_12
Nd1 0.02439(15) 0.02596(16) 0.02560(11) 0.00115(12) 0.00204(12) 0.01393(13)
O2 0.037(3) 0.048(3) 0.046(3) -0.007(2) 0.014(2) 0.009(2)
O4 0.027(2) 0.080(4) 0.050(3) 0.008(3) 0.004(2) 0.032(3)
O7 0.067(4) 0.082(4) 0.037(2) 0.001(2) 0.000(2) 0.055(3)
C3 0.038(4) 0.033(3) 0.034(3) 0.000(2) -0.004(2) 0.022(3)
C1 0.029(3) 0.033(3) 0.029(3) 0.001(2) 0.001(2) 0.006(3)
C4 0.029(3) 0.031(3) 0.038(3) 0.008(2) -0.005(2) 0.018(3)
C8 0.034(4) 0.054(5) 0.056(4) 0.010(3) -0.004(3) 0.027(4)
C10 0.067(6) 0.050(5) 0.183(11) -0.045(7) -0.082(7) 0.039(5)
C6 0.046(5) 0.093(7) 0.082(5) 0.035(6) 0.023(5) 0.025(5)
C5 0.040(5) 0.068(6) 0.081(5) 0.030(5) 0.009(4) 0.013(4)
C2 0.066(5) 0.029(4) 0.053(4) -0.011(3) 0.007(4) 0.009(4)
C9 0.068(7) 0.198(13) 0.075(6) 0.070(7) 0.030(5) 0.089(8)
C7 0.027(3) 0.047(4) 0.037(3) -0.006(3) -0.008(2) 0.020(3)
C12 0.035(4) 0.052(4) 0.057(4) -0.024(4) -0.019(3) 0.021(4)
C11 0.107(8) 0.062(6) 0.081(6) -0.030(5) -0.018(5) 0.055(6)
O6 0.106(5) 0.082(5) 0.061(3) -0.009(3) -0.031(3) 0.072(4)
O5 0.037(3) 0.079(4) 0.130(5) -0.043(4) 0.003(3) 0.035(3)
O1 0.033(3) 0.030(2) 0.0384(18) 0.002(2) 0.0068(19) 0.0133(19)
O3 0.056(3) 0.069(3) 0.029(2) -0.011(2) -0.012(2) 0.032(3)

loop_
_atom_type_symbol
_atom_type_description
_atom_type_scat_dispersion_real
_atom_type_scat_dispersion_imag
_atom_type_scat_source
C C 0.0033 0.0016 'International Tables Vol C Tables 4.2.6.8 and 6.1.1.4'
H H 0.0000 0.0000 'International Tables Vol C Tables 4.2.6.8 and 6.1.1.4'
O O 0.0106 0.0060 'International Tables Vol C Tables 4.2.6.8 and 6.1.1.4'
Nd Nd -0.1943 3.0179 'International Tables Vol C Tables 4.2.6.8 and 6.1.1.4'

loop_
_geom_angle_atom_site_label_1
_geom_angle_atom_site_label_2
_geom_angle_atom_site_label_3
_geom_angle
_geom_angle_site_symmetry_1
_geom_angle_site_symmetry_3
O5 Nd1 O3 75.1(2) 1_655 6_654
O5 Nd1 O4 155.0(2) 1_655 .
O3 Nd1 O4 82.82(19) 6_654 .
O5 Nd1 O6 108.5(2) 1_655 5
O3 Nd1 O6 80.1(2) 6_654 5
O4 Nd1 O6 78.6(2) . 5
O5 Nd1 O1 84.5(2) 1_655 6_654
O3 Nd1 O1 78.58(16) 6_654 6_654
O4 Nd1 O1 79.65(17) . 6_654
O6 Nd1 O1 151.13(19) 5 6_654
O5 Nd1 O1 122.12(18) 1_655 .
O3 Nd1 O1 159.54(17) 6_654 .
O4 Nd1 O1 77.79(18) . .
O6 Nd1 O1 102.16(19) 5 .
O1 Nd1 O1 91.46(12) 6_654 .
O5 Nd1 O7 70.5(2) 1_655 .
O3 Nd1 O7 126.66(17) 6_654 .
O4 Nd1 O7 133.75(16) . .
O6 Nd1 O7 73.87(19) 5 .
O1 Nd1 O7 134.90(17) 6_654 .
O1 Nd1 O7 72.74(15) . .
O5 Nd1 O2 75.45(18) 1_655 .
O3 Nd1 O2 137.65(16) 6_654 .
O4 Nd1 O2 115.76(19) . .
O6 Nd1 O2 138.52(18) 5 .
O1 Nd1 O2 68.91(16) 6_654 .
O1 Nd1 O2 49.98(14) . .
O7 Nd1 O2 68.76(18) . .
O5 Nd1 C1 98.85(19) 1_655 .
O3 Nd1 C1 157.04(17) 6_654 .
O4 Nd1 C1 96.92(19) . .
O6 Nd1 C1 122.50(19) 5 .
O1 Nd1 C1 78.79(16) 6_654 .
O1 Nd1 C1 25.24(13) . .
O7 Nd1 C1 69.18(18) . .
O2 Nd1 C1 24.75(15) . .
C1 O2 Nd1 94.8(4) . .
C3 O4 Nd1 135.3(4) . .
O3 C3 O4 123.6(6) . .
O3 C3 C4 118.8(6) . .
O4 C3 C4 117.5(5) . .
O2 C1 O1 119.5(6) . .
O2 C1 C2 120.8(6) . .
O1 C1 C2 119.8(6) . .
O2 C1 Nd1 60.5(3) . .
O1 C1 Nd1 59.0(3) . .
C2 C1 Nd1 176.9(5) . .
C5 C4 C3 114.4(5) . .
C5 C4 C8 111.1(6) . .
C3 C4 C8 112.3(5) . .
C10 C8 C4 110.1(6) . .
C10 C8 C9 108.1(9) . .
C4 C8 C9 113.2(7) . .
C10 C8 C7 108.8(6) . .
C4 C8 C7 101.6(5) . .
C9 C8 C7 114.9(6) . .
C7 C6 C5 108.5(6) . .
C4 C5 C6 101.9(6) . .
C12 C7 C6 117.6(6) . .
C12 C7 C8 111.7(6) . .
C6 C7 C8 102.8(6) . .
C12 C7 C11 107.6(6) . .
C6 C7 C11 108.0(7) . .
C8 C7 C11 108.9(6) . .
O6 C12 O5 121.1(7) . .
O6 C12 C7 119.0(6) . .
O5 C12 C7 119.9(7) . .
C12 O6 Nd1 128.1(5) . 6_554
C12 O5 Nd1 147.7(5) . 1_455
C1 O1 Nd1 141.9(4) . 5_565
C1 O1 Nd1 95.7(4) . .
Nd1 O1 Nd1 114.42(14) 5_565 .
C3 O3 Nd1 148.4(5) . 5_565

loop_
_geom_bond_atom_site_label_1
_geom_bond_atom_site_label_2
_geom_bond_distance
_geom_bond_site_symmetry_2
Nd1 O5 2.354(5) 1_655
Nd1 O3 2.363(4) 6_654
Nd1 O4 2.368(4) .
Nd1 O6 2.364(5) 5
Nd1 O1 2.479(4) 6_654
Nd1 O1 2.569(4) .
Nd1 O7 2.590(4) .
Nd1 O2 2.603(5) .
Nd1 C1 2.981(7) .
O2 C1 1.252(7) .
O4 C3 1.258(7) .
C3 O3 1.246(7) .
C3 C4 1.523(8) .
C1 O1 1.277(6) .
C1 C2 1.498(9) .
C4 C5 1.498(9) .
C4 C8 1.526(9) .
C8 C10 1.531(12) .
C8 C9 1.525(11) .
C8 C7 1.563(9) .
C6 C7 1.506(11) .
C6 C5 1.585(12) .
C7 C12 1.502(10) .
C7 C11 1.547(10) .
C12 O6 1.218(9) .
C12 O5 1.282(9) .
O6 Nd1 2.364(5) 6_554
O5 Nd1 2.354(5) 1_455
O1 Nd1 2.479(4) 5_565
O3 Nd1 2.363(4) 5_565
